data_2222150
loop_
_publ_author_name
'Abbas, Asghar'
'Khawar Rauf, M.'
'Bolte, Michael'
'Hasan, Aurangzeb'

_publ_section_title
;
 (<i>E</i>)-3-[4-(Pentyloxy)phenyl]-1-phenylprop-2-en-1-one
;
_journal_coeditor_code SU2111
_journal_issue 6
_journal_name_full 'Acta Crystallographica Section E'
_journal_page_first o1280
_journal_paper_doi 10.1107/S1600536809016754
_journal_volume 65
_journal_year 2009
_chemical_formula_moiety 'C20 H22 O2'
_chemical_formula_sum 'C20 H22 O2'
_chemical_formula_weight 294.38
_chemical_name_systematic
;
(<i>E</i>)-3-[4-(pentyloxy)phenyl]-1-phenylprop-2-en-1-one
;
_space_group_IT_number 14
_symmetry_cell_setting monoclinic
_symmetry_space_group_name_Hall '-P 2ybc'
_symmetry_space_group_name_H-M 'P 1 21/c 1'
_atom_sites_solution_hydrogens geom
_atom_sites_solution_primary direct
_atom_sites_solution_secondary difmap
_audit_creation_method SHELXL-97
_cell_angle_alpha 90.00
_cell_angle_beta 93.974(4)
_cell_angle_gamma 90.00
_cell_formula_units_Z 8
_cell_length_a 7.4881(4)
_cell_length_b 21.3067(11)
_cell_length_c 20.8328(11)
_cell_measurement_reflns_used 10828
_cell_measurement_temperature 173(2)
_cell_measurement_theta_max 25.4
_cell_measurement_theta_min 2.2
_cell_volume 3315.8(3)
_computing_cell_refinement 'X-Area (Stoe & Cie, 2001)'
_computing_data_collection 'X-Area (Stoe & Cie, 2001)'
_computing_data_reduction 'X-Area (Stoe & Cie, 2001)'
_computing_molecular_graphics 'XP in SHELXTL-Plus (Sheldrick, 2008)'
_computing_publication_material 'SHELXL97 (Sheldrick, 2008)'
_computing_structure_refinement 'SHELXL97 (Sheldrick, 2008)'
_computing_structure_solution 'SHELXS97 (Sheldrick, 2008)'
_diffrn_ambient_temperature 173(2)
_diffrn_measured_fraction_theta_full 0.997
_diffrn_measured_fraction_theta_max 0.994
_diffrn_measurement_device_type 'STOE IPDS II two-circle-diffractometer'
_diffrn_measurement_method \w
_diffrn_radiation_monochromator graphite
_diffrn_radiation_source 'fine-focus sealed tube'
_diffrn_radiation_type MoK\a
_diffrn_radiation_wavelength 0.71073
_diffrn_reflns_av_R_equivalents 0.0861
_diffrn_reflns_av_sigmaI/netI 0.0763
_diffrn_reflns_limit_h_max 8
_diffrn_reflns_limit_h_min -8
_diffrn_reflns_limit_k_max 25
_diffrn_reflns_limit_k_min -25
_diffrn_reflns_limit_l_max 24
_diffrn_reflns_limit_l_min -24
_diffrn_reflns_number 25934
_diffrn_reflns_theta_full 25.00
_diffrn_reflns_theta_max 25.04
_diffrn_reflns_theta_min 2.15
_diffrn_standards_decay_% 0
_diffrn_standards_number 0
_exptl_absorpt_coefficient_mu 0.074
_exptl_absorpt_correction_type none
_exptl_crystal_colour 'light yellow'
_exptl_crystal_density_diffrn 1.179
_exptl_crystal_density_method 'not measured'
_exptl_crystal_description needle
_exptl_crystal_F_000 1264
_exptl_crystal_size_max 0.38
_exptl_crystal_size_mid 0.22
_exptl_crystal_size_min 0.22
_refine_diff_density_max 0.154
_refine_diff_density_min -0.185
_refine_ls_extinction_coef 0.0076(8)
_refine_ls_extinction_expression Fc^*^=kFc[1+0.001xFc^2^\l^3^/sin(2\q)]^-1/4^
_refine_ls_extinction_method SHELXL
_refine_ls_goodness_of_fit_ref 0.817
_refine_ls_hydrogen_treatment constr
_refine_ls_matrix_type full
_refine_ls_number_parameters 398
_refine_ls_number_reflns 5819
_refine_ls_number_restraints 0
_refine_ls_restrained_S_all 0.817
_refine_ls_R_factor_all 0.0867
_refine_ls_R_factor_gt 0.0436
_refine_ls_shift/su_max 0.000
_refine_ls_shift/su_mean 0.000
_refine_ls_structure_factor_coef Fsqd
_refine_ls_weighting_details 'calc w=1/[\s^2^(Fo^2^)+(0.0461P)^2^] where P=(Fo^2^+2Fc^2^)/3'
_refine_ls_weighting_scheme calc
_refine_ls_wR_factor_gt 0.0902
_refine_ls_wR_factor_ref 0.1012
_reflns_number_gt 3319
_reflns_number_total 5819
_reflns_threshold_expression I>2\s(I)
_cod_data_source_file su2111.cif
_cod_data_source_block I
_cod_depositor_comments
;
The following automatic conversions were performed:
'_symmetry_cell_setting' value 'Monoclinic' changed to 'monoclinic'
according to '/home/saulius/struct/CIF-dictionaries/cif_core.dic'
dictionary named 'cif_core.dic' version 2.4.1 from 2010-06-29.

Automatic conversion script
Id: cif_fix_enum 1527 2010-12-29 10:47:43Z saulius 

The following automatic conversions were performed:

'_symmetry_cell_setting' value 'Monoclinic' changed to 'monoclinic'
according to /home/saulius/struct/CIF-dictionaries/cif_core.dic
dictionary named 'cif_core.dic' version 2.4.1 from 2010-06-29.

Automatic conversion script
Id: cif_fix_values 1715 2011-07-08 13:25:40Z adriana 
;
_cod_original_sg_symbol_H-M 'P 21/c'
_cod_database_code 2222150
_cod_database_fobs_code 2222150

loop_
_symmetry_equiv_pos_as_xyz
'x, y, z'
'-x, y+1/2, -z+1/2'
'-x, -y, -z'
'x, -y-1/2, z-1/2'

loop_
_atom_site_type_symbol
_atom_site_label
_atom_site_fract_x
_atom_site_fract_y
_atom_site_fract_z
_atom_site_U_iso_or_equiv
_atom_site_adp_type
_atom_site_calc_flag
_atom_site_refinement_flags
_atom_site_occupancy
_atom_site_disorder_assembly
_atom_site_disorder_group
O O1 0.3753(2) 0.28357(6) 0.50789(6) 0.0563(4) Uani d . 1 . .
O O2 0.36921(18) 0.62946(6) 0.31330(6) 0.0438(3) Uani d . 1 . .
C C1 0.4030(2) 0.27970(9) 0.45038(8) 0.0374(4) Uani d . 1 . .
C C2 0.4045(2) 0.33580(9) 0.40938(8) 0.0377(4) Uani d . 1 . .
H H2 0.4199 0.3314 0.3647 0.045 Uiso calc R 1 . .
C C3 0.3843(2) 0.39303(9) 0.43424(9) 0.0391(4) Uani d . 1 . .
H H3 0.3695 0.3943 0.4791 0.047 Uiso calc R 1 . .
C C4 0.3530(3) 0.68540(8) 0.35105(8) 0.0404(5) Uani d . 1 . .
H H4A 0.4567 0.6891 0.3830 0.049 Uiso calc R 1 . .
H H4B 0.2425 0.6836 0.3745 0.049 Uiso calc R 1 . .
C C5 0.3465(3) 0.74114(9) 0.30660(8) 0.0410(5) Uani d . 1 . .
H H5A 0.2375 0.7387 0.2769 0.049 Uiso calc R 1 . .
H H5B 0.4519 0.7403 0.2804 0.049 Uiso calc R 1 . .
C C6 0.3451(3) 0.80230(9) 0.34415(8) 0.0407(5) Uani d . 1 . .
H H6A 0.2424 0.8018 0.3716 0.049 Uiso calc R 1 . .
H H6B 0.4558 0.8048 0.3729 0.049 Uiso calc R 1 . .
C C7 0.3323(3) 0.86063(9) 0.30226(9) 0.0485(5) Uani d . 1 . .
H H7A 0.4293 0.8596 0.2723 0.058 Uiso calc R 1 . .
H H7B 0.2168 0.8600 0.2761 0.058 Uiso calc R 1 . .
C C8 0.3457(3) 0.92128(10) 0.34037(12) 0.0625(6) Uani d . 1 . .
H H8A 0.3372 0.9570 0.3107 0.094 Uiso calc R 1 . .
H H8B 0.4608 0.9227 0.3658 0.094 Uiso calc R 1 . .
H H8C 0.2480 0.9233 0.3692 0.094 Uiso calc R 1 . .
C C11 0.4342(2) 0.21639(9) 0.42220(8) 0.0344(4) Uani d . 1 . .
C C12 0.4295(2) 0.20512(9) 0.35622(8) 0.0400(4) Uani d . 1 . .
H H12 0.4078 0.2388 0.3269 0.048 Uiso calc R 1 . .
C C13 0.4562(3) 0.14507(9) 0.33307(9) 0.0481(5) Uani d . 1 . .
H H13 0.4541 0.1379 0.2880 0.058 Uiso calc R 1 . .
C C14 0.4859(3) 0.09584(10) 0.37528(10) 0.0527(5) Uani d . 1 . .
H H14 0.5021 0.0546 0.3593 0.063 Uiso calc R 1 . .
C C15 0.4920(3) 0.10636(10) 0.44094(10) 0.0544(6) Uani d . 1 . .
H H15 0.5140 0.0725 0.4701 0.065 Uiso calc R 1 . .
C C16 0.4661(3) 0.16618(9) 0.46385(9) 0.0463(5) Uani d . 1 . .
H H16 0.4701 0.1731 0.5090 0.056 Uiso calc R 1 . .
C C21 0.3818(2) 0.45381(9) 0.40194(8) 0.0366(4) Uani d . 1 . .
C C22 0.4064(2) 0.46178(9) 0.33614(8) 0.0419(5) Uani d . 1 . .
H H22 0.4264 0.4261 0.3103 0.050 Uiso calc R 1 . .
C C23 0.4021(3) 0.52028(9) 0.30860(9) 0.0438(5) Uani d . 1 . .
H H23 0.4190 0.5246 0.2640 0.053 Uiso calc R 1 . .
C C24 0.3730(2) 0.57350(9) 0.34540(8) 0.0373(4) Uani d . 1 . .
C C25 0.3491(3) 0.56698(9) 0.41056(8) 0.0422(5) Uani d . 1 . .
H H25 0.3308 0.6029 0.4363 0.051 Uiso calc R 1 . .
C C26 0.3522(3) 0.50777(9) 0.43742(9) 0.0431(5) Uani d . 1 . .
H H26 0.3334 0.5036 0.4818 0.052 Uiso calc R 1 . .
O O1A 0.8034(2) 0.81245(6) 0.24815(6) 0.0549(4) Uani d . 1 . .
O O2A 0.90510(18) 0.45190(6) 0.41506(5) 0.0432(3) Uani d . 1 . .
C C1A 0.8272(2) 0.80873(9) 0.30728(8) 0.0386(4) Uani d . 1 . .
C C2A 0.8414(2) 0.74769(9) 0.33972(8) 0.0383(4) Uani d . 1 . .
H H2A 0.8414 0.7464 0.3853 0.046 Uiso calc R 1 . .
C C3A 0.8545(2) 0.69393(9) 0.30771(8) 0.0386(4) Uani d . 1 . .
H H3A 0.8536 0.6969 0.2622 0.046 Uiso calc R 1 . .
C C4A 0.9039(3) 0.39658(8) 0.37602(8) 0.0407(4) Uani d . 1 . .
H H4A1 1.0081 0.3967 0.3493 0.049 Uiso calc R 1 . .
H H4A2 0.7933 0.3951 0.3471 0.049 Uiso calc R 1 . .
C C5A 0.9124(3) 0.34046(9) 0.42018(9) 0.0422(5) Uani d . 1 . .
H H5A1 0.8057 0.3402 0.4457 0.051 Uiso calc R 1 . .
H H5A2 1.0198 0.3438 0.4505 0.051 Uiso calc R 1 . .
C C6A 0.9201(3) 0.27920(8) 0.38292(9) 0.0448(5) Uani d . 1 . .
H H6A1 0.8104 0.2755 0.3538 0.054 Uiso calc R 1 . .
H H6A2 1.0237 0.2806 0.3559 0.054 Uiso calc R 1 . .
C C7A 0.9362(3) 0.22144(10) 0.42529(11) 0.0575(6) Uani d . 1 . .
H H7A1 0.8292 0.2185 0.4505 0.069 Uiso calc R 1 . .
H H7A2 1.0424 0.2259 0.4560 0.069 Uiso calc R 1 . .
C C8A 0.9535(3) 0.16114(10) 0.38681(14) 0.0798(8) Uani d . 1 . .
H H8A1 0.9630 0.1253 0.4163 0.120 Uiso calc R 1 . .
H H8A2 1.0609 0.1633 0.3626 0.120 Uiso calc R 1 . .
H H8A3 0.8477 0.1561 0.3568 0.120 Uiso calc R 1 . .
C C11A 0.8432(2) 0.86778(9) 0.34646(8) 0.0364(4) Uani d . 1 . .
C C12A 0.8455(3) 0.86841(9) 0.41317(8) 0.0441(5) Uani d . 1 . .
H H12A 0.8404 0.8300 0.4361 0.053 Uiso calc R 1 . .
C C13A 0.8553(3) 0.92462(10) 0.44644(10) 0.0533(5) Uani d . 1 . .
H H13A 0.8548 0.9246 0.4920 0.064 Uiso calc R 1 . .
C C14A 0.8656(3) 0.98053(10) 0.41389(10) 0.0525(5) Uani d . 1 . .
H H14A 0.8725 1.0190 0.4370 0.063 Uiso calc R 1 . .
C C15A 0.8661(3) 0.98060(9) 0.34781(10) 0.0512(5) Uani d . 1 . .
H H15A 0.8751 1.0192 0.3254 0.061 Uiso calc R 1 . .
C C16A 0.8533(3) 0.92468(9) 0.31398(9) 0.0437(5) Uani d . 1 . .
H H16A 0.8514 0.9251 0.2683 0.052 Uiso calc R 1 . .
C C21A 0.8699(2) 0.63097(9) 0.33500(8) 0.0367(4) Uani d . 1 . .
C C22A 0.8770(3) 0.62003(9) 0.40134(8) 0.0412(5) Uani d . 1 . .
H H22A 0.8715 0.6546 0.4299 0.049 Uiso calc R 1 . .
C C23A 0.8918(3) 0.56028(9) 0.42609(9) 0.0431(5) Uani d . 1 . .
H H23A 0.8994 0.5542 0.4714 0.052 Uiso calc R 1 . .
C C24A 0.8957(2) 0.50891(8) 0.38534(8) 0.0361(4) Uani d . 1 . .
C C25A 0.8902(2) 0.51804(9) 0.31898(8) 0.0405(5) Uani d . 1 . .
H H25A 0.8943 0.4833 0.2906 0.049 Uiso calc R 1 . .
C C26A 0.8787(3) 0.57867(9) 0.29517(8) 0.0420(5) Uani d . 1 . .
H H26A 0.8766 0.5849 0.2500 0.050 Uiso calc R 1 . .

loop_
_atom_site_aniso_label
_atom_site_aniso_U_11
_atom_site_aniso_U_22
_atom_site_aniso_U_33
_atom_site_aniso_U_12
_atom_site_aniso_U_13
_atom_site_aniso_U_23
O1 0.0865(11) 0.0481(9) 0.0348(7) 0.0088(8) 0.0074(7) -0.0041(6)
O2 0.0578(8) 0.0340(8) 0.0403(7) -0.0030(6) 0.0070(6) -0.0019(6)
C1 0.0362(10) 0.0384(11) 0.0372(10) 0.0006(8) 0.0002(8) -0.0023(8)
C2 0.0400(11) 0.0369(11) 0.0365(9) 0.0005(9) 0.0039(8) -0.0026(8)
C3 0.0373(10) 0.0402(12) 0.0398(10) -0.0013(9) 0.0016(8) -0.0026(8)
C4 0.0469(11) 0.0327(11) 0.0419(10) -0.0040(9) 0.0052(8) -0.0031(8)
C5 0.0434(11) 0.0382(11) 0.0415(10) -0.0026(9) 0.0034(8) 0.0014(8)
C6 0.0416(11) 0.0379(11) 0.0428(10) -0.0014(9) 0.0033(8) 0.0011(8)
C7 0.0478(12) 0.0419(12) 0.0556(12) -0.0010(10) 0.0019(9) 0.0054(9)
C8 0.0582(14) 0.0398(13) 0.0881(16) 0.0016(11) -0.0051(12) 0.0027(12)
C11 0.0310(9) 0.0323(10) 0.0401(9) 0.0001(8) 0.0037(7) -0.0001(8)
C12 0.0456(11) 0.0365(11) 0.0380(9) 0.0028(9) 0.0036(8) -0.0008(8)
C13 0.0592(13) 0.0392(12) 0.0470(11) 0.0030(10) 0.0114(9) -0.0082(9)
C14 0.0604(14) 0.0357(12) 0.0638(13) 0.0038(10) 0.0168(10) -0.0028(10)
C15 0.0715(15) 0.0389(12) 0.0540(12) 0.0060(11) 0.0131(11) 0.0108(10)
C16 0.0553(12) 0.0422(12) 0.0425(10) 0.0025(10) 0.0104(9) 0.0017(9)
C21 0.0343(10) 0.0344(11) 0.0409(10) -0.0019(8) 0.0031(8) -0.0026(8)
C22 0.0464(11) 0.0390(12) 0.0410(10) -0.0002(9) 0.0079(8) -0.0077(9)
C23 0.0549(12) 0.0406(12) 0.0369(10) -0.0022(10) 0.0099(9) -0.0036(9)
C24 0.0380(10) 0.0343(11) 0.0400(10) -0.0042(8) 0.0046(8) 0.0012(8)
C25 0.0527(12) 0.0341(11) 0.0405(10) -0.0031(9) 0.0080(8) -0.0071(8)
C26 0.0545(12) 0.0387(12) 0.0368(10) -0.0040(10) 0.0077(9) -0.0038(8)
O1A 0.0860(11) 0.0418(8) 0.0360(7) 0.0002(8) -0.0008(7) 0.0018(6)
O2A 0.0588(9) 0.0313(8) 0.0397(7) 0.0033(6) 0.0043(6) 0.0012(6)
C1A 0.0390(11) 0.0364(11) 0.0404(10) 0.0007(9) 0.0022(8) 0.0015(8)
C2A 0.0435(11) 0.0351(11) 0.0364(9) 0.0001(9) 0.0035(8) 0.0001(8)
C3A 0.0416(11) 0.0381(11) 0.0360(9) 0.0008(9) 0.0015(8) 0.0020(8)
C4A 0.0464(11) 0.0333(11) 0.0418(10) 0.0007(9) -0.0011(8) -0.0022(8)
C5A 0.0406(11) 0.0402(12) 0.0460(11) -0.0001(9) 0.0042(8) 0.0038(9)
C6A 0.0455(11) 0.0323(11) 0.0557(11) -0.0029(9) -0.0018(9) 0.0051(9)
C7A 0.0435(12) 0.0408(13) 0.0879(15) -0.0026(10) 0.0012(11) 0.0214(11)
C8A 0.0639(16) 0.0321(13) 0.140(2) -0.0054(12) -0.0151(15) 0.0103(14)
C11A 0.0342(10) 0.0334(11) 0.0416(10) -0.0008(8) 0.0034(8) 0.0013(8)
C12A 0.0568(13) 0.0344(11) 0.0408(10) -0.0011(10) 0.0012(9) 0.0023(8)
C13A 0.0693(15) 0.0438(13) 0.0464(11) -0.0047(11) 0.0003(10) -0.0061(10)
C14A 0.0574(13) 0.0383(13) 0.0618(14) -0.0052(10) 0.0042(10) -0.0089(10)
C15A 0.0555(13) 0.0343(12) 0.0639(13) -0.0018(10) 0.0055(10) 0.0062(10)
C16A 0.0493(12) 0.0364(11) 0.0453(11) -0.0014(9) 0.0035(9) 0.0052(9)
C21A 0.0387(10) 0.0334(11) 0.0381(10) 0.0021(8) 0.0033(8) -0.0004(8)
C22A 0.0544(12) 0.0344(11) 0.0353(9) 0.0040(9) 0.0067(8) -0.0049(8)
C23A 0.0582(13) 0.0377(12) 0.0343(9) 0.0056(9) 0.0098(8) 0.0011(8)
C24A 0.0386(11) 0.0334(11) 0.0364(10) 0.0035(8) 0.0026(8) 0.0016(8)
C25A 0.0498(12) 0.0326(11) 0.0387(10) 0.0029(9) 0.0009(8) -0.0051(8)
C26A 0.0538(12) 0.0390(12) 0.0330(9) 0.0031(9) 0.0025(8) -0.0008(8)

loop_
_atom_type_symbol
_atom_type_description
_atom_type_scat_dispersion_real
_atom_type_scat_dispersion_imag
_atom_type_scat_source
C C 0.0033 0.0016 'International Tables Vol C Tables 4.2.6.8 and 6.1.1.4'
H H 0.0000 0.0000 'International Tables Vol C Tables 4.2.6.8 and 6.1.1.4'
O O 0.0106 0.0060 'International Tables Vol C Tables 4.2.6.8 and 6.1.1.4'

loop_
_geom_angle_atom_site_label_1
_geom_angle_atom_site_label_2
_geom_angle_atom_site_label_3
_geom_angle_site_symmetry_1
_geom_angle_site_symmetry_3
_geom_angle
_geom_angle_publ_flag
C24 O2 C4 . . 117.09(13) ?
O1 C1 C2 . . 121.27(17) ?
O1 C1 C11 . . 118.89(16) ?
C2 C1 C11 . . 119.83(15) ?
C3 C2 C1 . . 120.71(16) ?
C3 C2 H2 . . 119.6 ?
C1 C2 H2 . . 119.6 ?
C2 C3 C21 . . 128.96(17) ?
C2 C3 H3 . . 115.5 ?
C21 C3 H3 . . 115.5 ?
O2 C4 C5 . . 108.55(14) ?
O2 C4 H4A . . 110.0 ?
C5 C4 H4A . . 110.0 ?
O2 C4 H4B . . 110.0 ?
C5 C4 H4B . . 110.0 ?
H4A C4 H4B . . 108.4 ?
C4 C5 C6 . . 111.17(15) ?
C4 C5 H5A . . 109.4 ?
C6 C5 H5A . . 109.4 ?
C4 C5 H5B . . 109.4 ?
C6 C5 H5B . . 109.4 ?
H5A C5 H5B . . 108.0 ?
C7 C6 C5 . . 114.12(15) ?
C7 C6 H6A . . 108.7 ?
C5 C6 H6A . . 108.7 ?
C7 C6 H6B . . 108.7 ?
C5 C6 H6B . . 108.7 ?
H6A C6 H6B . . 107.6 ?
C8 C7 C6 . . 113.43(17) ?
C8 C7 H7A . . 108.9 ?
C6 C7 H7A . . 108.9 ?
C8 C7 H7B . . 108.9 ?
C6 C7 H7B . . 108.9 ?
H7A C7 H7B . . 107.7 ?
C7 C8 H8A . . 109.5 ?
C7 C8 H8B . . 109.5 ?
H8A C8 H8B . . 109.5 ?
C7 C8 H8C . . 109.5 ?
H8A C8 H8C . . 109.5 ?
H8B C8 H8C . . 109.5 ?
C16 C11 C12 . . 118.38(17) ?
C16 C11 C1 . . 118.33(15) ?
C12 C11 C1 . . 123.28(16) ?
C13 C12 C11 . . 120.51(18) ?
C13 C12 H12 . . 119.7 ?
C11 C12 H12 . . 119.7 ?
C14 C13 C12 . . 120.10(18) ?
C14 C13 H13 . . 119.9 ?
C12 C13 H13 . . 119.9 ?
C13 C14 C15 . . 120.05(19) ?
C13 C14 H14 . . 120.0 ?
C15 C14 H14 . . 120.0 ?
C16 C15 C14 . . 119.72(19) ?
C16 C15 H15 . . 120.1 ?
C14 C15 H15 . . 120.1 ?
C15 C16 C11 . . 121.22(18) ?
C15 C16 H16 . . 119.4 ?
C11 C16 H16 . . 119.4 ?
C26 C21 C22 . . 117.01(17) ?
C26 C21 C3 . . 119.03(16) ?
C22 C21 C3 . . 123.96(17) ?
C23 C22 C21 . . 121.11(17) ?
C23 C22 H22 . . 119.4 ?
C21 C22 H22 . . 119.4 ?
C22 C23 C24 . . 120.61(17) ?
C22 C23 H23 . . 119.7 ?
C24 C23 H23 . . 119.7 ?
O2 C24 C25 . . 124.47(17) ?
O2 C24 C23 . . 116.06(15) ?
C25 C24 C23 . . 119.47(18) ?
C26 C25 C24 . . 119.22(17) ?
C26 C25 H25 . . 120.4 ?
C24 C25 H25 . . 120.4 ?
C25 C26 C21 . . 122.57(17) ?
C25 C26 H26 . . 118.7 ?
C21 C26 H26 . . 118.7 ?
C24A O2A C4A . . 118.52(13) ?
O1A C1A C2A . . 121.18(17) ?
O1A C1A C11A . . 119.30(17) ?
C2A C1A C11A . . 119.52(16) ?
C3A C2A C1A . . 122.50(16) ?
C3A C2A H2A . . 118.8 ?
C1A C2A H2A . . 118.8 ?
C2A C3A C21A . . 127.02(17) ?
C2A C3A H3A . . 116.5 ?
C21A C3A H3A . . 116.5 ?
O2A C4A C5A . . 107.93(14) ?
O2A C4A H4A1 . . 110.1 ?
C5A C4A H4A1 . . 110.1 ?
O2A C4A H4A2 . . 110.1 ?
C5A C4A H4A2 . . 110.1 ?
H4A1 C4A H4A2 . . 108.4 ?
C4A C5A C6A . . 111.76(15) ?
C4A C5A H5A1 . . 109.3 ?
C6A C5A H5A1 . . 109.3 ?
C4A C5A H5A2 . . 109.3 ?
C6A C5A H5A2 . . 109.3 ?
H5A1 C5A H5A2 . . 107.9 ?
C7A C6A C5A . . 113.83(16) ?
C7A C6A H6A1 . . 108.8 ?
C5A C6A H6A1 . . 108.8 ?
C7A C6A H6A2 . . 108.8 ?
C5A C6A H6A2 . . 108.8 ?
H6A1 C6A H6A2 . . 107.7 ?
C6A C7A C8A . . 112.62(19) ?
C6A C7A H7A1 . . 109.1 ?
C8A C7A H7A1 . . 109.1 ?
C6A C7A H7A2 . . 109.1 ?
C8A C7A H7A2 . . 109.1 ?
H7A1 C7A H7A2 . . 107.8 ?
C7A C8A H8A1 . . 109.5 ?
C7A C8A H8A2 . . 109.5 ?
H8A1 C8A H8A2 . . 109.5 ?
C7A C8A H8A3 . . 109.5 ?
H8A1 C8A H8A3 . . 109.5 ?
H8A2 C8A H8A3 . . 109.5 ?
C12A C11A C16A . . 118.70(18) ?
C12A C11A C1A . . 123.21(17) ?
C16A C11A C1A . . 118.08(16) ?
C13A C12A C11A . . 120.43(18) ?
C13A C12A H12A . . 119.8 ?
C11A C12A H12A . . 119.8 ?
C14A C13A C12A . . 120.37(19) ?
C14A C13A H13A . . 119.8 ?
C12A C13A H13A . . 119.8 ?
C13A C14A C15A . . 119.9(2) ?
C13A C14A H14A . . 120.1 ?
C15A C14A H14A . . 120.1 ?
C14A C15A C16A . . 120.21(19) ?
C14A C15A H15A . . 119.9 ?
C16A C15A H15A . . 119.9 ?
C15A C16A C11A . . 120.40(18) ?
C15A C16A H16A . . 119.8 ?
C11A C16A H16A . . 119.8 ?
C26A C21A C22A . . 117.06(17) ?
C26A C21A C3A . . 120.60(16) ?
C22A C21A C3A . . 122.34(16) ?
C23A C22A C21A . . 121.41(17) ?
C23A C22A H22A . . 119.3 ?
C21A C22A H22A . . 119.3 ?
C22A C23A C24A . . 120.38(17) ?
C22A C23A H23A . . 119.8 ?
C24A C23A H23A . . 119.8 ?
O2A C24A C23A . . 115.34(15) ?
O2A C24A C25A . . 124.88(16) ?
C23A C24A C25A . . 119.78(17) ?
C26A C25A C24A . . 118.84(17) ?
C26A C25A H25A . . 120.6 ?
C24A C25A H25A . . 120.6 ?
C25A C26A C21A . . 122.49(17) ?
C25A C26A H26A . . 118.8 ?
C21A C26A H26A . . 118.8 ?

loop_
_geom_bond_atom_site_label_1
_geom_bond_atom_site_label_2
_geom_bond_site_symmetry_2
_geom_bond_distance
_geom_bond_publ_flag
O1 C1 . 1.2326(19) ?
O2 C24 . 1.366(2) ?
O2 C4 . 1.438(2) ?
C1 C2 . 1.470(3) ?
C1 C11 . 1.496(3) ?
C2 C3 . 1.338(3) ?
C2 H2 . 0.9500 ?
C3 C21 . 1.459(3) ?
C3 H3 . 0.9500 ?
C4 C5 . 1.505(2) ?
C4 H4A . 0.9900 ?
C4 H4B . 0.9900 ?
C5 C6 . 1.520(3) ?
C5 H5A . 0.9900 ?
C5 H5B . 0.9900 ?
C6 C7 . 1.518(3) ?
C6 H6A . 0.9900 ?
C6 H6B . 0.9900 ?
C7 C8 . 1.516(3) ?
C7 H7A . 0.9900 ?
C7 H7B . 0.9900 ?
C8 H8A . 0.9800 ?
C8 H8B . 0.9800 ?
C8 H8C . 0.9800 ?
C11 C16 . 1.388(3) ?
C11 C12 . 1.393(2) ?
C12 C13 . 1.387(3) ?
C12 H12 . 0.9500 ?
C13 C14 . 1.377(3) ?
C13 H13 . 0.9500 ?
C14 C15 . 1.384(3) ?
C14 H14 . 0.9500 ?
C15 C16 . 1.379(3) ?
C15 H15 . 0.9500 ?
C16 H16 . 0.9500 ?
C21 C26 . 1.393(3) ?
C21 C22 . 1.406(2) ?
C22 C23 . 1.372(3) ?
C22 H22 . 0.9500 ?
C23 C24 . 1.394(3) ?
C23 H23 . 0.9500 ?
C24 C25 . 1.388(2) ?
C25 C26 . 1.380(3) ?
C25 H25 . 0.9500 ?
C26 H26 . 0.9500 ?
O1A C1A . 1.235(2) ?
O2A C24A . 1.363(2) ?
O2A C4A . 1.432(2) ?
C1A C2A . 1.466(3) ?
C1A C11A . 1.500(3) ?
C2A C3A . 1.332(2) ?
C2A H2A . 0.9500 ?
C3A C21A . 1.459(3) ?
C3A H3A . 0.9500 ?
C4A C5A . 1.507(2) ?
C4A H4A1 . 0.9900 ?
C4A H4A2 . 0.9900 ?
C5A C6A . 1.522(3) ?
C5A H5A1 . 0.9900 ?
C5A H5A2 . 0.9900 ?
C6A C7A . 1.515(3) ?
C6A H6A1 . 0.9900 ?
C6A H6A2 . 0.9900 ?
C7A C8A . 1.525(3) ?
C7A H7A1 . 0.9900 ?
C7A H7A2 . 0.9900 ?
C8A H8A1 . 0.9800 ?
C8A H8A2 . 0.9800 ?
C8A H8A3 . 0.9800 ?
C11A C12A . 1.389(2) ?
C11A C16A . 1.393(3) ?
C12A C13A . 1.383(3) ?
C12A H12A . 0.9500 ?
C13A C14A . 1.376(3) ?
C13A H13A . 0.9500 ?
C14A C15A . 1.377(3) ?
C14A H14A . 0.9500 ?
C15A C16A . 1.384(3) ?
C15A H15A . 0.9500 ?
C16A H16A . 0.9500 ?
C21A C26A . 1.394(3) ?
C21A C22A . 1.399(2) ?
C22A C23A . 1.375(3) ?
C22A H22A . 0.9500 ?
C23A C24A . 1.387(2) ?
C23A H23A . 0.9500 ?
C24A C25A . 1.394(2) ?
C25A C26A . 1.384(3) ?
C25A H25A . 0.9500 ?
C26A H26A . 0.9500 ?

loop_
_geom_torsion_atom_site_label_1
_geom_torsion_atom_site_label_2
_geom_torsion_atom_site_label_3
_geom_torsion_atom_site_label_4
_geom_torsion_site_symmetry_1
_geom_torsion_site_symmetry_2
_geom_torsion_site_symmetry_3
_geom_torsion_site_symmetry_4
_geom_torsion
_geom_torsion_publ_flag
O1 C1 C2 C3 . . . . 3.2(3) ?
C11 C1 C2 C3 . . . . -177.21(17) y
C1 C2 C3 C21 . . . . -179.97(18) ?
C24 O2 C4 C5 . . . . -178.53(15) ?
O2 C4 C5 C6 . . . . -175.23(15) ?
C4 C5 C6 C7 . . . . -178.06(17) ?
C5 C6 C7 C8 . . . . -175.46(18) ?
O1 C1 C11 C16 . . . . -12.6(3) ?
C2 C1 C11 C12 . . . . -13.4(3) y
C2 C1 C11 C16 . . . . 167.85(17) y
O1 C1 C11 C12 . . . . 166.19(17) ?
C16 C11 C12 C13 . . . . 0.0(3) ?
C1 C11 C12 C13 . . . . -178.79(18) ?
C11 C12 C13 C14 . . . . 0.7(3) ?
C12 C13 C14 C15 . . . . -1.1(3) ?
C13 C14 C15 C16 . . . . 0.8(3) ?
C14 C15 C16 C11 . . . . -0.2(3) ?
C12 C11 C16 C15 . . . . -0.2(3) ?
C1 C11 C16 C15 . . . . 178.60(18) ?
C2 C3 C21 C26 . . . . 177.7(2) ?
C2 C3 C21 C22 . . . . -1.8(3) ?
C26 C21 C22 C23 . . . . 0.3(3) ?
C3 C21 C22 C23 . . . . 179.79(19) ?
C21 C22 C23 C24 . . . . 0.0(3) ?
C4 O2 C24 C25 . . . . 5.0(3) ?
C4 O2 C24 C23 . . . . -175.43(17) ?
C22 C23 C24 O2 . . . . -179.33(17) ?
C22 C23 C24 C25 . . . . 0.3(3) ?
O2 C24 C25 C26 . . . . 178.69(18) ?
C23 C24 C25 C26 . . . . -0.9(3) ?
C24 C25 C26 C21 . . . . 1.2(3) ?
C22 C21 C26 C25 . . . . -0.9(3) ?
C3 C21 C26 C25 . . . . 179.55(18) ?
O1A C1A C2A C3A . . . . 9.5(3) ?
C11A C1A C2A C3A . . . . -170.05(18) y
C1A C2A C3A C21A . . . . 179.74(18) ?
C24A O2A C4A C5A . . . . -179.11(16) ?
O2A C4A C5A C6A . . . . -177.50(16) ?
C4A C5A C6A C7A . . . . 177.72(17) ?
C5A C6A C7A C8A . . . . -176.95(18) ?
O1A C1A C11A C12A . . . . 170.93(18) ?
C2A C1A C11A C12A . . . . -9.5(3) y
O1A C1A C11A C16A . . . . -8.0(3) ?
C2A C1A C11A C16A . . . . 171.52(17) y
C16A C11A C12A C13A . . . . 0.8(3) ?
C1A C11A C12A C13A . . . . -178.11(19) ?
C11A C12A C13A C14A . . . . -1.0(3) ?
C12A C13A C14A C15A . . . . 0.1(3) ?
C13A C14A C15A C16A . . . . 1.0(3) ?
C14A C15A C16A C11A . . . . -1.2(3) ?
C12A C11A C16A C15A . . . . 0.3(3) ?
C1A C11A C16A C15A . . . . 179.26(18) ?
C2A C3A C21A C26A . . . . 178.60(19) ?
C2A C3A C21A C22A . . . . -1.5(3) ?
C26A C21A C22A C23A . . . . -0.1(3) ?
C3A C21A C22A C23A . . . . -179.92(18) ?
C21A C22A C23A C24A . . . . -1.6(3) ?
C4A O2A C24A C23A . . . . 178.06(17) ?
C4A O2A C24A C25A . . . . -2.0(3) ?
C22A C23A C24A O2A . . . . -178.06(17) ?
C22A C23A C24A C25A . . . . 2.0(3) ?
O2A C24A C25A C26A . . . . 179.28(17) ?
C23A C24A C25A C26A . . . . -0.8(3) ?
C24A C25A C26A C21A . . . . -0.9(3) ?
C22A C21A C26A C25A . . . . 1.3(3) ?
C3A C21A C26A C25A . . . . -178.83(18) ?
